data_4113145
loop_
_publ_author_name
'William J. Evans'
'David S. Lee'
'Daniel B. Rego'
'Jeremy M. Perotti'
'Stosh A. Kozimor'
'Ericka K. Moore'
'Joseph W. Ziller'

_publ_section_title
;
 Expanding Dinitrogen Reduction Chemistry to Trivalent Lanthanides via the
 LnZ3/Alkali Metal Reduction System: Evaluation of the Generality of
 Forming Ln2(\m-\h2:\h2-N2) Complexes via LnZ3/K
;
_journal_name_full 'Journal of the American Chemical Society'
_journal_page_first 14574
_journal_page_last 14582
_journal_paper_doi 10.1021/ja046047s
_journal_volume 126
_journal_year 2004
_chemical_formula_sum 'C32 H88 Gd2 N6 O2 Si8'
_chemical_formula_weight 1128.30
_chemical_name_systematic
; 
 ? 
;
_space_group_IT_number 14
_symmetry_cell_setting monoclinic
_symmetry_space_group_name_Hall '-P 2yn'
_symmetry_space_group_name_H-M 'P 1 21/n 1'
_atom_sites_solution_hydrogens geom
_atom_sites_solution_primary direct
_atom_sites_solution_secondary difmap
_audit_creation_method SHELXTL
_cell_angle_alpha 90.00
_cell_angle_beta 112.585(3)
_cell_angle_gamma 90.00
_cell_formula_units_Z 2
_cell_length_a 10.8414(18)
_cell_length_b 23.469(4)
_cell_length_c 11.5946(19)
_cell_measurement_temperature 163(2)
_cell_volume 2723.9(8)
_computing_cell_refinement 'Bruker SMART/SAINT'
_computing_data_collection 'Bruker SMART'
_computing_data_reduction 'Bruker SAINT'
_computing_molecular_graphics 'Bruker SHELXTL'
_computing_publication_material 'Bruker SHELXTL'
_computing_structure_refinement 'Bruker SHELXTL'
_computing_structure_solution 'Bruker SHELXTL'
_diffrn_ambient_temperature 163(2)
_diffrn_measured_fraction_theta_full 0.967
_diffrn_measured_fraction_theta_max 0.967
_diffrn_measurement_device_type 'CCD area detector'
_diffrn_measurement_method 'omega scans'
_diffrn_radiation_monochromator graphite
_diffrn_radiation_source 'sealed tube'
_diffrn_radiation_type MoK\a
_diffrn_radiation_wavelength 0.71073
_diffrn_reflns_av_R_equivalents 0.0285
_diffrn_reflns_av_sigmaI/netI 0.0251
_diffrn_reflns_limit_h_max 14
_diffrn_reflns_limit_h_min -14
_diffrn_reflns_limit_k_max 30
_diffrn_reflns_limit_k_min -31
_diffrn_reflns_limit_l_max 15
_diffrn_reflns_limit_l_min -15
_diffrn_reflns_number 27741
_diffrn_reflns_theta_full 28.30
_diffrn_reflns_theta_max 28.30
_diffrn_reflns_theta_min 2.09
_diffrn_standards_decay_% '< 1.0'
_diffrn_standards_interval_count 'initial 50 frames recollected'
_diffrn_standards_number '50 frames'
_exptl_absorpt_coefficient_mu 2.620
_exptl_absorpt_correction_T_max 0.5964
_exptl_absorpt_correction_T_min 0.4058
_exptl_absorpt_correction_type multi-scan
_exptl_absorpt_process_details 'Bruker SADABS'
_exptl_crystal_colour pale
_exptl_crystal_density_diffrn 1.376
_exptl_crystal_density_meas ?
_exptl_crystal_description irregular
_exptl_crystal_F_000 1156
_exptl_crystal_size_max 0.42
_exptl_crystal_size_mid 0.40
_exptl_crystal_size_min 0.22
_refine_diff_density_max 0.871
_refine_diff_density_min -0.588
_refine_diff_density_rms 0.083
_refine_ls_extinction_method none
_refine_ls_goodness_of_fit_ref 1.068
_refine_ls_hydrogen_treatment constr
_refine_ls_matrix_type full
_refine_ls_number_parameters 226
_refine_ls_number_reflns 6560
_refine_ls_number_restraints 0
_refine_ls_restrained_S_all 1.068
_refine_ls_R_factor_all 0.0312
_refine_ls_R_factor_gt 0.0223
_refine_ls_shift/su_max 0.001
_refine_ls_shift/su_mean 0.000
_refine_ls_structure_factor_coef Fsqd
_refine_ls_weighting_details 'calc w=1/[\s^2^(Fo^2^)+(0.0155P)^2^+3.1251P] where P=(Fo^2^+2Fc^2^)/3'
_refine_ls_weighting_scheme calc
_refine_ls_wR_factor_gt 0.0470
_refine_ls_wR_factor_ref 0.0500
_reflns_number_gt 5624
_reflns_number_total 6560
_reflns_threshold_expression >2sigma(I)
_cod_data_source_file ja046047ssi20040813_055805.cif
_cod_data_source_block dbr5
_cod_depositor_comments
;
The following automatic conversions were performed:

'_exptl_crystal_density_meas' value 'n/a' was changed to '?' - the
value is perceived as not measured.

Automatic conversion script
Id: cif_fix_values 3008 2015-01-20 13:52:24Z robertas 
;
_cod_database_code 4113145

loop_
_symmetry_equiv_pos_as_xyz
'x, y, z'
'-x+1/2, y+1/2, -z+1/2'
'-x, -y, -z'
'x-1/2, -y-1/2, z-1/2'

loop_
_atom_site_label
_atom_site_type_symbol
_atom_site_fract_x
_atom_site_fract_y
_atom_site_fract_z
_atom_site_U_iso_or_equiv
_atom_site_adp_type
_atom_site_occupancy
_atom_site_symmetry_multiplicity
_atom_site_calc_flag
_atom_site_refinement_flags
_atom_site_disorder_assembly
_atom_site_disorder_group
Gd1 Gd 0.053708(11) 0.090394(5) 0.974093(10) 0.01603(4) Uani 1 1 d . . .
Si1 Si -0.00599(7) 0.17465(3) 1.18605(6) 0.02049(13) Uani 1 1 d . . .
Si2 Si 0.26186(7) 0.11491(3) 1.28001(6) 0.02541(15) Uani 1 1 d . . .
Si3 Si 0.24340(7) 0.16966(3) 0.86528(6) 0.02258(14) Uani 1 1 d . . .
Si4 Si 0.24874(7) 0.04577(3) 0.80361(6) 0.02052(13) Uani 1 1 d . . .
O1 O -0.13970(17) 0.11016(8) 0.78285(16) 0.0262(4) Uani 1 1 d . . .
N1 N 0.1104(2) 0.13084(8) 1.16625(17) 0.0197(4) Uani 1 1 d . A .
N2 N 0.19904(19) 0.10042(8) 0.87439(17) 0.0174(4) Uani 1 1 d . A .
N3 N 0.0623(2) -0.00563(9) 1.0263(2) 0.0269(5) Uani 1 1 d . . .
C1 C -0.0569(3) 0.15284(13) 1.3170(3) 0.0340(6) Uani 1 1 d . . .
H1A H -0.0855 0.1129 1.3061 0.051 Uiso 1 1 calc R . .
H1B H -0.1308 0.1769 1.3166 0.051 Uiso 1 1 calc R . .
H1C H 0.0192 0.1573 1.3968 0.051 Uiso 1 1 calc R . .
C2 C 0.0478(3) 0.25125(11) 1.2117(3) 0.0303(6) Uani 1 1 d . . .
H2A H 0.0749 0.2639 1.1444 0.045 Uiso 1 1 calc R . .
H2B H 0.1233 0.2551 1.2921 0.045 Uiso 1 1 calc R . .
H2C H -0.0267 0.2748 1.2121 0.045 Uiso 1 1 calc R . .
C3 C -0.1603(3) 0.17169(12) 1.0384(2) 0.0283(6) Uani 1 1 d . . .
H3A H -0.1915 0.1322 1.0217 0.042 Uiso 1 1 calc R . .
H3B H -0.1395 0.1860 0.9685 0.042 Uiso 1 1 calc R . .
H3C H -0.2303 0.1953 1.0479 0.042 Uiso 1 1 calc R . .
C4 C 0.3678(6) 0.1827(3) 1.3350(7) 0.0385(19) Uiso 0.543(14) 1 d P A 1
H4A H 0.3241 0.2087 1.3737 0.058 Uiso 0.543(14) 1 calc PR A 1
H4B H 0.3769 0.2016 1.2631 0.058 Uiso 0.543(14) 1 calc PR A 1
H4C H 0.4566 0.1726 1.3960 0.058 Uiso 0.543(14) 1 calc PR A 1
C5 C 0.2364(7) 0.0577(4) 1.3924(6) 0.037(2) Uiso 0.530(18) 1 d P A 1
H5A H 0.1812 0.0738 1.4343 0.055 Uiso 0.530(18) 1 calc PR A 1
H5B H 0.3235 0.0466 1.4551 0.055 Uiso 0.530(18) 1 calc PR A 1
H5C H 0.1919 0.0241 1.3440 0.055 Uiso 0.530(18) 1 calc PR A 1
C4B C 0.3457(8) 0.1742(3) 1.3855(8) 0.040(2) Uiso 0.457(14) 1 d P A 2
H4B1 H 0.3653 0.2047 1.3374 0.060 Uiso 0.457(14) 1 calc PR A 2
H4B2 H 0.4293 0.1605 1.4497 0.060 Uiso 0.457(14) 1 calc PR A 2
H4B3 H 0.2872 0.1888 1.4253 0.060 Uiso 0.457(14) 1 calc PR A 2
C5B C 0.2599(8) 0.0812(4) 1.4164(7) 0.034(2) Uiso 0.470(18) 1 d P A 2
H5B1 H 0.2039 0.1032 1.4493 0.051 Uiso 0.470(18) 1 calc PR A 2
H5B2 H 0.3512 0.0792 1.4796 0.051 Uiso 0.470(18) 1 calc PR A 2
H5B3 H 0.2237 0.0426 1.3956 0.051 Uiso 0.470(18) 1 calc PR A 2
C6 C 0.3676(3) 0.07529(14) 1.2127(3) 0.0370(7) Uani 1 1 d . A .
H6A H 0.4541 0.0665 1.2791 0.055 Uiso 1 1 calc R . .
H6B H 0.3815 0.0988 1.1489 0.055 Uiso 1 1 calc R . .
H6C H 0.3227 0.0398 1.1747 0.055 Uiso 1 1 calc R . .
C7 C 0.4240(3) 0.18593(14) 0.9598(3) 0.0410(7) Uani 1 1 d . A .
H7A H 0.4476 0.1723 1.0456 0.061 Uiso 1 1 calc R . .
H7B H 0.4384 0.2272 0.9606 0.061 Uiso 1 1 calc R . .
H7C H 0.4801 0.1668 0.9226 0.061 Uiso 1 1 calc R . .
C8 C 0.1452(4) 0.21673(12) 0.9311(3) 0.0431(8) Uani 1 1 d . A .
H8A H 0.1622 0.2051 1.0170 0.065 Uiso 1 1 calc R . .
H8B H 0.0497 0.2131 0.8799 0.065 Uiso 1 1 calc R . .
H8C H 0.1729 0.2565 0.9305 0.065 Uiso 1 1 calc R . .
C9 C 0.2020(3) 0.19631(12) 0.7015(2) 0.0317(6) Uani 1 1 d . A .
H9A H 0.1080 0.1883 0.6507 0.048 Uiso 1 1 calc R . .
H9B H 0.2589 0.1770 0.6653 0.048 Uiso 1 1 calc R . .
H9C H 0.2177 0.2375 0.7034 0.048 Uiso 1 1 calc R . .
C10 C 0.1091(3) 0.02441(15) 0.6557(3) 0.0463(8) Uani 1 1 d . A .
H10A H 0.0814 0.0573 0.5994 0.069 Uiso 1 1 calc R . .
H10B H 0.0334 0.0110 0.6747 0.069 Uiso 1 1 calc R . .
H10C H 0.1394 -0.0062 0.6154 0.069 Uiso 1 1 calc R . .
C11 C 0.3971(3) 0.06259(14) 0.7646(3) 0.0378(7) Uani 1 1 d . A .
H11A H 0.3783 0.0965 0.7114 0.057 Uiso 1 1 calc R . .
H11B H 0.4158 0.0303 0.7203 0.057 Uiso 1 1 calc R . .
H11C H 0.4748 0.0698 0.8418 0.057 Uiso 1 1 calc R . .
C12 C 0.2961(4) -0.01898(13) 0.9050(3) 0.0451(8) Uani 1 1 d . A .
H12A H 0.2219 -0.0299 0.9288 0.068 Uiso 1 1 calc R . .
H12B H 0.3752 -0.0106 0.9804 0.068 Uiso 1 1 calc R . .
H12C H 0.3162 -0.0503 0.8591 0.068 Uiso 1 1 calc R . .
C13 C -0.1399(3) 0.13864(13) 0.6719(3) 0.0340(6) Uani 1 1 d . A .
H13A H -0.0522 0.1346 0.6649 0.041 Uiso 1 1 calc R . .
H13B H -0.1602 0.1797 0.6737 0.041 Uiso 1 1 calc R . .
C14 C -0.2483(3) 0.10910(15) 0.5646(3) 0.0414(7) Uani 1 1 d . . .
H14A H -0.2908 0.1357 0.4942 0.050 Uiso 1 1 calc R A .
H14B H -0.2117 0.0762 0.5345 0.050 Uiso 1 1 calc R . .
C15 C -0.3466(3) 0.08972(18) 0.6192(3) 0.0525(9) Uani 1 1 d . A .
H15A H -0.4264 0.1147 0.5904 0.063 Uiso 1 1 calc R . .
H15B H -0.3756 0.0501 0.5931 0.063 Uiso 1 1 calc R . .
C16 C -0.2776(3) 0.09299(15) 0.7563(3) 0.0397(7) Uani 1 1 d . A .
H16A H -0.3220 0.1213 0.7908 0.048 Uiso 1 1 calc R . .
H16B H -0.2796 0.0555 0.7945 0.048 Uiso 1 1 calc R . .

loop_
_atom_site_aniso_label
_atom_site_aniso_U_11
_atom_site_aniso_U_22
_atom_site_aniso_U_33
_atom_site_aniso_U_23
_atom_site_aniso_U_13
_atom_site_aniso_U_12
Gd1 0.01583(6) 0.01737(6) 0.01601(5) -0.00165(4) 0.00735(4) -0.00308(5)
Si1 0.0231(3) 0.0181(3) 0.0215(3) -0.0028(2) 0.0099(3) 0.0004(3)
Si2 0.0232(4) 0.0258(4) 0.0214(3) -0.0062(3) 0.0021(3) 0.0026(3)
Si3 0.0263(4) 0.0200(3) 0.0236(3) 0.0019(3) 0.0118(3) -0.0054(3)
Si4 0.0205(3) 0.0226(3) 0.0208(3) -0.0006(2) 0.0106(3) 0.0007(3)
O1 0.0178(9) 0.0336(10) 0.0253(9) 0.0025(7) 0.0061(7) -0.0033(7)
N1 0.0222(10) 0.0171(10) 0.0197(9) -0.0021(7) 0.0077(8) 0.0008(8)
N2 0.0186(10) 0.0158(10) 0.0183(9) 0.0005(7) 0.0076(7) -0.0027(7)
N3 0.0216(10) 0.0207(11) 0.0373(12) 0.0011(9) 0.0102(9) -0.0018(9)
C1 0.0416(17) 0.0333(15) 0.0346(15) 0.0017(12) 0.0228(13) 0.0050(13)
C2 0.0316(15) 0.0213(13) 0.0390(15) -0.0067(11) 0.0149(12) 0.0017(11)
C3 0.0256(13) 0.0292(14) 0.0282(13) -0.0009(10) 0.0082(11) 0.0023(11)
C6 0.0313(15) 0.0448(18) 0.0354(15) 0.0099(12) 0.0135(12) 0.0147(13)
C7 0.0403(17) 0.0439(18) 0.0316(15) 0.0036(12) 0.0059(13) -0.0233(14)
C8 0.069(2) 0.0187(14) 0.059(2) 0.0003(13) 0.0435(18) -0.0012(14)
C9 0.0304(14) 0.0327(15) 0.0332(14) 0.0106(11) 0.0135(11) -0.0042(12)
C10 0.0394(18) 0.052(2) 0.0412(17) -0.0229(15) 0.0088(14) -0.0048(15)
C11 0.0332(16) 0.0427(17) 0.0485(17) 0.0082(14) 0.0281(14) 0.0087(13)
C12 0.071(2) 0.0294(16) 0.0501(18) 0.0087(13) 0.0407(18) 0.0143(16)
C13 0.0307(15) 0.0336(16) 0.0352(15) 0.0128(12) 0.0101(12) 0.0003(12)
C14 0.0370(17) 0.053(2) 0.0276(14) 0.0062(13) 0.0056(12) 0.0001(15)
C15 0.0371(18) 0.075(3) 0.0372(17) -0.0115(17) 0.0049(14) -0.0184(18)
C16 0.0201(13) 0.059(2) 0.0364(15) 0.0029(14) 0.0070(11) -0.0104(14)

loop_
_atom_type_symbol
_atom_type_description
_atom_type_scat_dispersion_real
_atom_type_scat_dispersion_imag
_atom_type_scat_source
C C 0.0033 0.0016 'International Tables Vol C Tables 4.2.6.8 and 6.1.1.4'
H H 0.0000 0.0000 'International Tables Vol C Tables 4.2.6.8 and 6.1.1.4'
N N 0.0061 0.0033 'International Tables Vol C Tables 4.2.6.8 and 6.1.1.4'
O O 0.0106 0.0060 'International Tables Vol C Tables 4.2.6.8 and 6.1.1.4'
Si Si 0.0817 0.0704 'International Tables Vol C Tables 4.2.6.8 and 6.1.1.4'
Gd Gd -0.1653 3.9035 'International Tables Vol C Tables 4.2.6.8 and 6.1.1.4'

loop_
_geom_angle_atom_site_label_1
_geom_angle_atom_site_label_2
_geom_angle_atom_site_label_3
_geom_angle
_geom_angle_site_symmetry_1
_geom_angle_site_symmetry_3
N1 Gd1 N2 118.03(7) . .
N1 Gd1 N3 100.39(8) . .
N2 Gd1 N3 105.29(7) . .
N1 Gd1 N3 107.31(8) . 3_557
N2 Gd1 N3 123.73(7) . 3_557
N3 Gd1 N3 31.70(10) . 3_557
N1 Gd1 O1 128.63(7) . .
N2 Gd1 O1 92.25(6) . .
N3 Gd1 O1 110.81(7) . .
N3 Gd1 O1 83.50(7) 3_557 .
N1 Gd1 Si3 99.35(5) . .
N2 Gd1 Si3 27.92(5) . .
N3 Gd1 Si3 131.72(6) . .
N3 Gd1 Si3 150.67(6) 3_557 .
O1 Gd1 Si3 89.41(4) . .
N1 Gd1 Si1 26.73(5) . .
N2 Gd1 Si1 131.40(5) . .
N3 Gd1 Si1 111.99(6) . .
N3 Gd1 Si1 104.06(6) 3_557 .
O1 Gd1 Si1 102.14(5) . .
Si3 Gd1 Si1 105.26(2) . .
N1 Gd1 Si2 25.72(5) . .
N2 Gd1 Si2 101.33(5) . .
N3 Gd1 Si2 87.07(6) . .
N3 Gd1 Si2 106.37(6) 3_557 .
O1 Gd1 Si2 153.97(5) . .
Si3 Gd1 Si2 92.34(2) . .
Si1 Gd1 Si2 52.441(19) . .
N1 Si1 C1 113.98(12) . .
N1 Si1 C2 113.35(12) . .
C1 Si1 C2 107.63(13) . .
N1 Si1 C3 107.45(11) . .
C1 Si1 C3 106.97(13) . .
C2 Si1 C3 107.06(12) . .
N1 Si1 Gd1 36.80(7) . .
C1 Si1 Gd1 128.51(9) . .
C2 Si1 Gd1 122.47(9) . .
C3 Si1 Gd1 70.76(8) . .
N1 Si2 C5B 116.7(3) . .
N1 Si2 C4B 115.5(2) . .
C5B Si2 C4B 85.2(5) . .
N1 Si2 C6 110.45(12) . .
C5B Si2 C6 111.7(3) . .
C4B Si2 C6 115.3(3) . .
N1 Si2 C4 110.5(2) . .
C5B Si2 C4 106.5(4) . .
C4B Si2 C4 22.6(2) . .
C6 Si2 C4 99.6(2) . .
N1 Si2 C5 108.9(2) . .
C5B Si2 C5 18.4(2) . .
C4B Si2 C5 103.6(4) . .
C6 Si2 C5 101.7(2) . .
C4 Si2 C5 124.4(4) . .
N1 Si2 Gd1 35.41(7) . .
C5B Si2 Gd1 128.0(3) . .
C4B Si2 Gd1 140.4(3) . .
C6 Si2 Gd1 75.55(10) . .
C4 Si2 Gd1 123.5(2) . .
C5 Si2 Gd1 111.5(3) . .
N2 Si3 C7 114.32(12) . .
N2 Si3 C9 114.49(11) . .
C7 Si3 C9 108.19(13) . .
N2 Si3 C8 108.42(11) . .
C7 Si3 C8 105.55(16) . .
C9 Si3 C8 105.10(14) . .
N2 Si3 Gd1 38.98(7) . .
C7 Si3 Gd1 122.99(9) . .
C9 Si3 Gd1 128.32(9) . .
C8 Si3 Gd1 69.54(9) . .
N2 Si4 C10 110.29(13) . .
N2 Si4 C12 111.57(11) . .
C10 Si4 C12 106.84(17) . .
N2 Si4 C11 114.46(12) . .
C10 Si4 C11 107.65(15) . .
C12 Si4 C11 105.62(15) . .
C13 O1 C16 106.7(2) . .
C13 O1 Gd1 127.04(15) . .
C16 O1 Gd1 126.23(15) . .
Si2 N1 Si1 124.64(12) . .
Si2 N1 Gd1 118.88(10) . .
Si1 N1 Gd1 116.47(10) . .
Si3 N2 Si4 122.22(11) . .
Si3 N2 Gd1 113.09(10) . .
Si4 N2 Gd1 124.47(10) . .
N3 N3 Gd1 75.28(19) 3_557 .
N3 N3 Gd1 73.01(18) 3_557 3_557
Gd1 N3 Gd1 148.30(10) . 3_557
O1 C13 C14 104.8(2) . .
C15 C14 C13 104.1(2) . .
C16 C15 C14 106.8(2) . .
O1 C16 C15 107.2(2) . .

loop_
_geom_bond_atom_site_label_1
_geom_bond_atom_site_label_2
_geom_bond_distance
_geom_bond_site_symmetry_2
Gd1 N1 2.2782(19) .
Gd1 N2 2.2964(19) .
Gd1 N3 2.326(2) .
Gd1 N3 2.353(2) 3_557
Gd1 O1 2.4408(17) .
Gd1 Si3 3.3578(7) .
Gd1 Si1 3.4044(7) .
Gd1 Si2 3.4434(8) .
Si1 N1 1.710(2) .
Si1 C1 1.875(3) .
Si1 C2 1.878(3) .
Si1 C3 1.880(3) .
Si2 N1 1.706(2) .
Si2 C5B 1.775(7) .
Si2 C4B 1.844(7) .
Si2 C6 1.864(3) .
Si2 C4 1.923(6) .
Si2 C5 1.963(7) .
Si3 N2 1.709(2) .
Si3 C7 1.879(3) .
Si3 C9 1.882(3) .
Si3 C8 1.887(3) .
Si4 N2 1.717(2) .
Si4 C10 1.868(3) .
Si4 C12 1.869(3) .
Si4 C11 1.872(3) .
O1 C13 1.448(3) .
O1 C16 1.463(3) .
N3 N3 1.278(4) 3_557
N3 Gd1 2.353(2) 3_557
C13 C14 1.512(4) .
C14 C15 1.504(5) .
C15 C16 1.476(4) .
